data_2101528
loop_
_publ_author_name
'Hellier, D.G.'
'Luger, P.'
'Buschmann, J.'

_publ_section_title
;
 Chemistry of the S=O bond. 13. Structures of isomers 1 (I) and 2 (II)
 of 4-methyl-1,3,2-dioxathiane 2-oxide and 1,3,2-dioxathiepane 2-oxide
 (III) at 256, 240 and 228 K
;
_journal_issue 3
_journal_name_full 'Acta Crystallographica Section B'
_journal_page_first 505
_journal_page_last 508
_journal_paper_doi 10.1107/S0108768195012912
_journal_volume 52
_journal_year 1996
_chemical_formula_sum 'C4 H8 O3 S'
_chemical_formula_weight 136.17
_space_group_IT_number 14
_space_group_name_Hall '-P 2yn'
_space_group_name_H-M_alt 'P 1 21/n 1'
_symmetry_cell_setting monoclinic
_symmetry_space_group_name_Hall '-P 2yn'
_symmetry_space_group_name_H-M 'P 1 21/n 1'
_cell_angle_alpha 90
_cell_angle_beta 101.32(4)
_cell_angle_gamma 90
_cell_formula_units_Z 4
_cell_length_a 6.060(3)
_cell_length_b 11.185(8)
_cell_length_c 9.186(4)
_cell_volume 610.5(6)
_diffrn_radiation_type MoK\a
_diffrn_radiation_wavelength 0.71068
_exptl_absorpt_coefficient_mu 0.438
_cod_data_source_file hu0421.cif
_cod_data_source_block 3
_cod_original_cell_volume 610.52
_cod_original_sg_symbol_H-M 'P 21/n'
_cod_original_formula_sum 'C4 H8 O3 S1'
_cod_database_code 2101528

loop_
_space_group_symop_id
_space_group_symop_operation_xyz
1 x,y,z
2 -x+1/2,y+1/2,-z+1/2
3 -x,-y,-z
4 x+1/2,-y+1/2,z+1/2

loop_
_atom_site_label
_atom_site_fract_x
_atom_site_fract_y
_atom_site_fract_z
_atom_site_U_iso_or_equiv
S(1) 0.02730(10) 0.93114(6) 0.30896(7) 0.0485(2)
O(1) -0.0741(3) 1.0438(2) 0.2592(2) 0.0634(7)
O(2) 0.2782(2) 0.92500(10) 0.2832(2) 0.0422(5)
C(3) 0.3267(4) 0.9350(2) 0.1340(3) 0.0407(8)
C(4) 0.3512(4) 0.8134(2) 0.0720(3) 0.0453(9)
C(5) 0.1387(5) 0.7408(2) 0.0342(3) 0.0433(9)
C(6) 0.0096(5) 0.7294(2) 0.1567(3) 0.0480(9)
O(7) -0.0957(3) 0.8436(2) 0.1777(2) 0.0513(6)
H(31) 0.203(3) 0.983(2) 0.081(2) 0.031(6)
H(32) 0.466(4) 0.977(2) 0.152(2) 0.047(7)
H(41) 0.413(4) 0.827(2) -0.016(3) 0.058(7)
H(42) 0.456(4) 0.775(2) 0.142(2) 0.050(8)
H(51) 0.180(4) 0.665(2) 0.016(2) 0.043(7)
H(52) 0.046(4) 0.771(2) -0.042(3) 0.050(7)
H(61) -0.124(4) 0.669(2) 0.130(3) 0.061(7)
H(62) 0.118(4) 0.705(2) 0.253(3) 0.053(7)
